data_4108921
loop_
_publ_author_name
'Iain D. H. Oswald'
'Andrea Hamilton'
'Christopher Hall'
'William G. Marshall'
'Timothy J. Prior'
'Colin R. Pulham'

_publ_section_title
;
 In Situ Characterization of Elusive Salt Hydrates-The Crystal Structures
 of the Heptahydrate and Octahydrate of Sodium Sulfate
;
_journal_name_full 'Journal of the American Chemical Society'
_journal_page_first 17795
_journal_page_last 17800
_journal_paper_doi 10.1021/ja805429m
_journal_volume 130
_journal_year 2008
_chemical_formula_moiety 'O4 S, 8(H2 O), 2(Na)'
_chemical_formula_sum 'H16 Na2 O12 S'
_chemical_formula_weight 286.17
_chemical_name_systematic 'Sodium sulfate octahydrate'
_space_group_IT_number 2
_symmetry_cell_setting triclinic
_symmetry_space_group_name_Hall '-P 1'
_symmetry_space_group_name_H-M 'P -1'
_atom_sites_solution_hydrogens geom
_atom_sites_solution_primary direct
_audit_creation_date 08-04-03
_audit_creation_method CRYSTALS_ver_12.85
_cell_angle_alpha 85.73(3)
_cell_angle_beta 86.239(15)
_cell_angle_gamma 88.59(3)
_cell_formula_units_Z 2
_cell_length_a 7.8865(14)
_cell_length_b 8.096(8)
_cell_length_c 8.2521(13)
_cell_measurement_reflns_used 381
_cell_measurement_temperature 293
_cell_measurement_theta_max 24
_cell_measurement_theta_min 3
_cell_volume 524.2(5)
_computing_cell_refinement 'SAINT (Siemens ,1995)'
_computing_data_collection 'SMART (Siemens, 1993)'
_computing_data_reduction 'SAINT (Siemens ,1995)'
_computing_molecular_graphics 'CAMERON (Watkin et al., 1996)'
_computing_publication_material 'CRYSTALS (Betteridge et al., 2003)'
_computing_structure_refinement 'CRYSTALS (Betteridge et al., 2003)'
_computing_structure_solution 'SIR92 (Altomare et al., 1994)'
_diffrn_ambient_temperature 293
_diffrn_measured_fraction_theta_full 0.365
_diffrn_measured_fraction_theta_max 0.345
_diffrn_measurement_device 'Bruker SMART'
_diffrn_measurement_device_type Area
_diffrn_measurement_method \w
_diffrn_radiation_monochromator graphite
_diffrn_radiation_wavelength 0.79770
_diffrn_reflns_av_R_equivalents 0.0956
_diffrn_reflns_limit_h_max 8
_diffrn_reflns_limit_h_min -8
_diffrn_reflns_limit_k_max 3
_diffrn_reflns_limit_k_min -3
_diffrn_reflns_limit_l_max 9
_diffrn_reflns_limit_l_min 8
_diffrn_reflns_number 2222
_diffrn_reflns_theta_full 25.223
_diffrn_reflns_theta_max 26.274
_diffrn_reflns_theta_min 2.784
_diffrn_standards_number 0
_exptl_absorpt_coefficient_mu 0.444
_exptl_absorpt_correction_T_max 0.98
_exptl_absorpt_correction_T_min 0.22
_exptl_absorpt_correction_type multi-scan
_exptl_absorpt_process_details 'SADABS (Siemens, 1996)'
_exptl_crystal_colour colourless
_exptl_crystal_density_diffrn 1.813
_exptl_crystal_description lathe
_exptl_crystal_F_000 300
_exptl_crystal_size_max 0.30
_exptl_crystal_size_mid 0.15
_exptl_crystal_size_min 0.05
_refine_diff_density_max 0.41
_refine_diff_density_min -0.46
_refine_ls_extinction_method none
_refine_ls_goodness_of_fit_ref 0.9343
_refine_ls_hydrogen_treatment constr
_refine_ls_matrix_type full
_refine_ls_number_parameters 59
_refine_ls_number_reflns 519
_refine_ls_number_restraints 0
_refine_ls_R_factor_all 0.0803
_refine_ls_R_factor_gt 0.0725
_refine_ls_shift/su_max 0.000045
_refine_ls_structure_factor_coef Fsqd
_refine_ls_weighting_details
;
 Method= Modified Sheldrick 
 w=1/[\s^2^(F^2^) + ( 0.16P)^2^ + 2.57P] 
 ,where P=(max(Fo^2^,0) + 2Fc^2^)/3 
;
_refine_ls_weighting_scheme calc
_refine_ls_wR_factor_all 0.2018
_refine_ls_wR_factor_gt 0.1914
_refine_ls_wR_factor_ref 0.2018
_reflns_limit_h_max 8
_reflns_limit_h_min -8
_reflns_limit_k_max 3
_reflns_limit_k_min -3
_reflns_limit_l_max 9
_reflns_limit_l_min 0
_reflns_number_gt 447
_reflns_number_total 519
_reflns_threshold_expression I>2.0\s(I)
_oxford_diffrn_Wilson_B_factor 0.00
_oxford_diffrn_Wilson_scale 0.00
_oxford_refine_ls_r_factor_ref 0.0803
_oxford_refine_ls_scale 6.2(8)
_oxford_reflns_number_all 519
_oxford_reflns_threshold_expression_ref I>-10.0\s(I)
_oxford_structure_analysis_title 'sosul1 in P-1'
_cod_data_source_file ja805429m_si_002.cif
_cod_data_source_block 2
_cod_original_sg_symbol_H-M 'P -1 '
_cod_original_formula_sum 'H16 Na2 O12 S1'
_cod_database_code 4108921

loop_
_symmetry_equiv_pos_as_xyz
x,y,z
-x,-y,-z

loop_
_atom_site_label
_atom_site_type_symbol
_atom_site_fract_x
_atom_site_fract_y
_atom_site_fract_z
_atom_site_U_iso_or_equiv
_atom_site_occupancy
_atom_site_adp_type
_atom_site_refinement_flags_posn
Na1 Na 0.0000 0.0000 0.0000 0.0226(14) 1.0000 Uiso S
O1 O 0.3022(7) -0.009(2) 0.0232(7) 0.0236(17) 1.0000 Uiso .
O2 O -0.0137(7) 0.2940(19) 0.0016(7) 0.0211(17) 1.0000 Uiso .
O3 O 0.0059(7) -0.015(2) 0.2987(7) 0.0267(17) 1.0000 Uiso .
O4 O 0.3226(7) 0.116(2) 0.6949(7) 0.0235(17) 1.0000 Uiso .
O5 O 0.3907(7) 0.177(2) 0.2870(7) 0.0235(17) 1.0000 Uiso .
O6 O 0.7277(8) 0.201(2) 0.5584(8) 0.036(2) 1.0000 Uiso .
O7 O 0.3697(7) 0.446(2) 0.3940(6) 0.0175(15) 1.0000 Uiso .
O8 O 0.2791(8) 0.673(2) 0.7691(7) 0.032(2) 1.0000 Uiso .
O9 O 0.5328(8) 0.312(2) 0.9043(7) 0.0271(18) 1.0000 Uiso .
O10 O 0.0579(7) 0.405(2) 0.6830(7) 0.0248(17) 1.0000 Uiso .
S11 S 0.2890(2) 0.3287(7) 0.2970(2) 0.0132(8) 1.0000 Uiso .
O12 O 0.1169(7) 0.290(2) 0.3693(7) 0.0223(17) 1.0000 Uiso .
O13 O 0.2732(7) 0.411(2) 0.1292(6) 0.0189(17) 1.0000 Uiso .
Na2 Na 0.5000 0.0000 0.5000 0.0255(14) 1.0000 Uiso S
Na3 Na 0.3651(4) 0.4096(12) 0.6794(4) 0.0225(11) 1.0000 Uiso .
H41 H 0.3491 0.0600 0.7914 0.0399 1.0000 Uiso R
H82 H 0.3642 0.7472 0.7569 0.0412 1.0000 Uiso R
H91 H 0.4583 0.3326 0.9760 0.0451 1.0000 Uiso R
H32 H 0.0299 0.0883 0.3101 0.0341 1.0000 Uiso R
H81 H 0.2015 0.6870 0.8394 0.0540 1.0000 Uiso R
H31 H 0.0726 -0.0804 0.3458 0.0422 1.0000 Uiso R
H42 H 0.2169 0.1044 0.6797 0.0399 1.0000 Uiso R
H92 H 0.5913 0.3949 0.9314 0.0500 1.0000 Uiso R
H12 H 0.3093 0.0599 0.0958 0.0500 1.0000 Uiso R
H21 H 0.0713 0.3295 0.0384 0.0500 1.0000 Uiso R
H11 H 0.3346 -0.1104 0.0820 0.0500 1.0000 Uiso R
H22 H -0.0219 0.3564 -0.0980 0.0500 1.0000 Uiso R
H101 H -0.0062 0.4910 0.6730 0.0500 1.0000 Uiso R
H61 H 0.7259 0.2385 0.4628 0.0500 1.0000 Uiso R
H102 H 0.0501 0.3691 0.5832 0.0500 1.0000 Uiso R
H62 H 0.7119 0.2979 0.5918 0.0500 1.0000 Uiso R

loop_
_atom_type_symbol
_atom_type_scat_dispersion_real
_atom_type_scat_dispersion_imag
_atom_type_scat_Cromer_Mann_a1
_atom_type_scat_Cromer_Mann_b1
_atom_type_scat_Cromer_Mann_a2
_atom_type_scat_Cromer_Mann_b2
_atom_type_scat_Cromer_Mann_a3
_atom_type_scat_Cromer_Mann_b3
_atom_type_scat_Cromer_Mann_a4
_atom_type_scat_Cromer_Mann_b4
_atom_type_scat_Cromer_Mann_c
_atom_type_scat_source
O 0.0106 0.0060 3.0485 13.2771 2.2868 5.7011 1.5463 0.3239 0.8670 32.9089 0.2508 'International Tables Vol C 4.2.6.8 and 6.1.1.4'
H 0.0000 0.0000 0.4930 10.5109 0.3229 26.1257 0.1402 3.1424 0.0408 57.7998 0.0030 'International Tables Vol C 4.2.6.8 and 6.1.1.4'
Na 0.0362 0.0249 4.7626 3.2850 3.1736 8.8422 1.2674 0.3136 1.1128 129.4240 0.6760 'International Tables Vol C 4.2.6.8 and 6.1.1.4'
S 0.1246 0.1234 6.9053 1.4679 5.2034 22.2151 1.4379 0.2536 1.5863 56.1720 0.8669 'International Tables Vol C 4.2.6.8 and 6.1.1.4'

loop_
_geom_angle_atom_site_label_1
_geom_angle_site_symmetry_1
_geom_angle_atom_site_label_2
_geom_angle_atom_site_label_3
_geom_angle_site_symmetry_3
_geom_angle
_geom_angle_publ_flag
O2 2_555 Na1 O1 2_555 92.5(4) yes
O2 2_555 Na1 O3 2_555 88.5(4) yes
O1 2_555 Na1 O3 2_555 80.70(19) yes
O2 2_555 Na1 O1 . 87.5(4) yes
O1 2_555 Na1 O1 . 179.995 yes
O3 2_555 Na1 O1 . 99.30(19) yes
O2 2_555 Na1 O2 . 179.995 yes
O1 2_555 Na1 O2 . 87.5(4) yes
O3 2_555 Na1 O2 . 91.5(4) yes
O1 . Na1 O2 . 92.5(4) yes
O2 2_555 Na1 O3 . 91.5(4) yes
O1 2_555 Na1 O3 . 99.30(19) yes
O3 2_555 Na1 O3 . 179.995 yes
O1 . Na1 O3 . 80.70(19) yes
O2 . Na1 O3 . 88.5(4) yes
Na1 . O1 H12 . 99.6 no
Na1 . O1 H11 . 109.6 no
H12 . O1 H11 . 100.9 no
Na1 . O2 H21 . 111.2 no
Na1 . O2 H22 . 118.2 no
H21 . O2 H22 . 103.9 no
Na1 . O3 H32 . 98.6 no
Na1 . O3 H31 . 120.3 no
H32 . O3 H31 . 111.8 no
Na2 . O4 Na3 . 109.1(4) yes
Na2 . O4 H41 . 104.5 no
Na3 . O4 H41 . 115.3 no
Na2 . O4 H42 . 112.7 no
Na3 . O4 H42 . 105.7 no
H41 . O4 H42 . 109.8 no
S11 . O5 Na2 . 129.3(4) yes
Na2 . O6 H61 . 87.9 no
Na2 . O6 H62 . 126.9 no
H61 . O6 H62 . 91.1 no
Na3 2_666 O7 S11 . 126.5(4) yes
Na3 2_666 O7 Na3 . 103.3(3) yes
S11 . O7 Na3 . 121.8(7) yes
Na3 . O8 H82 . 112.5 no
Na3 . O8 H81 . 123.7 no
H82 . O8 H81 . 118.3 no
Na3 . O9 H91 . 94.9 no
Na3 . O9 H92 . 108.1 no
H91 . O9 H92 . 89.3 no
Na3 . O10 H101 . 124.4 no
Na3 . O10 H102 . 97.5 no
H101 . O10 H102 . 98.5 no
O7 . S11 O5 . 111.0(6) yes
O7 . S11 O12 . 110.0(6) yes
O5 . S11 O12 . 109.9(8) yes
O7 . S11 O13 . 107.6(8) yes
O5 . S11 O13 . 109.7(6) yes
O12 . S11 O13 . 108.6(4) yes
O4 . Na2 O4 2_656 179.995 yes
O4 . Na2 O5 . 92.3(4) yes
O4 2_656 Na2 O5 . 87.7(4) yes
O4 . Na2 O5 2_656 87.7(4) yes
O4 2_656 Na2 O5 2_656 92.3(4) yes
O5 . Na2 O5 2_656 179.995 yes
O4 . Na2 O6 2_656 91.5(4) yes
O4 2_656 Na2 O6 2_656 88.5(4) yes
O5 . Na2 O6 2_656 85.9(4) yes
O5 2_656 Na2 O6 2_656 94.1(4) yes
O4 . Na2 O6 . 88.5(4) yes
O4 2_656 Na2 O6 . 91.5(4) yes
O5 . Na2 O6 . 94.1(4) yes
O5 2_656 Na2 O6 . 85.9(4) yes
O6 2_656 Na2 O6 . 179.995 yes
O7 . Na3 O8 . 104.4(5) yes
O7 . Na3 O4 . 95.6(5) yes
O8 . Na3 O4 . 148.3(3) yes
O7 . Na3 O10 . 88.0(2) yes
O8 . Na3 O10 . 76.6(5) yes
O4 . Na3 O10 . 79.9(5) yes
O7 . Na3 O9 . 143.4(4) yes
O8 . Na3 O9 . 99.0(5) yes
O4 . Na3 O9 . 77.7(5) yes
O10 . Na3 O9 . 125.1(3) yes
O7 . Na3 O7 2_666 76.7(3) yes
O8 . Na3 O7 2_666 82.0(5) yes
O4 . Na3 O7 2_666 127.1(5) yes
O10 . Na3 O7 2_666 149.6(6) yes
O9 . Na3 O7 2_666 79.2(3) yes

loop_
_geom_bond_atom_site_label_1
_geom_bond_atom_site_label_2
_geom_bond_site_symmetry_2
_geom_bond_distance
_geom_bond_publ_flag
Na1 O2 2_555 2.381(16) yes
Na1 O1 2_555 2.402(6) yes
Na1 O3 2_555 2.462(6) yes
Na1 O1 . 2.402(6) yes
Na1 O2 . 2.381(16) yes
Na1 O3 . 2.462(6) yes
O1 H12 . 0.853 no
O1 H11 . 0.961 no
O2 H21 . 0.820 no
O2 H22 . 0.937 no
O3 H32 . 0.877 no
O3 H31 . 0.830 no
O4 Na2 . 2.301(10) yes
O4 Na3 . 2.399(18) yes
O4 H41 . 0.922 no
O4 H42 . 0.860 no
O5 S11 . 1.455(16) yes
O5 Na2 . 2.376(11) yes
O6 Na2 . 2.546(12) yes
O6 H61 . 0.825 no
O6 H62 . 0.854 no
O7 Na3 2_666 2.440(10) yes
O7 S11 . 1.469(12) yes
O7 Na3 . 2.350(6) yes
O8 Na3 . 2.38(2) yes
O8 H82 . 0.906 no
O8 H81 . 0.826 no
O9 Na3 . 2.423(8) yes
O9 H91 . 0.830 no
O9 H92 . 0.876 no
O10 Na3 . 2.423(7) yes
O10 H101 . 0.853 no
O10 H102 . 0.900 no
S11 O12 . 1.478(7) yes
S11 O13 . 1.503(8) yes
